data_7104604
loop_
_publ_author_name
'Xu, Yun-Xiang'
'Zhao, Xin'
'Jiang, Xi-Kui'
'Li, Zhan-Ting'

_publ_section_title
;
 Organic nanotubes assembled from isophthalamides and their application
 as templates to fabricate Pt nanotubes.
;
_journal_issue 28
_journal_name_full 'Chemical communications (Cambridge, England)'
_journal_page_first 4212
_journal_page_last 4214
_journal_paper_doi 10.1039/b900843h
_journal_volume 34
_journal_year 2009
_chemical_formula_sum 'C60 H96 N6 O9'
_chemical_formula_weight 1045.43
_chemical_name_systematic
;
?
;
_space_group_IT_number 14
_symmetry_cell_setting monoclinic
_symmetry_space_group_name_Hall '-P 2yn'
_symmetry_space_group_name_H-M 'P 1 21/n 1'
_atom_sites_solution_hydrogens geom
_atom_sites_solution_primary direct
_atom_sites_solution_secondary difmap
_audit_creation_method SHELXL-97
_cell_angle_alpha 90.00
_cell_angle_beta 91.509(2)
_cell_angle_gamma 90.00
_cell_formula_units_Z 4
_cell_length_a 14.1075(8)
_cell_length_b 20.1933(11)
_cell_length_c 23.5204(13)
_cell_measurement_temperature 173(2)
_cell_volume 6698.1(6)
_computing_structure_refinement 'SHELXL-97 (Sheldrick, 1997)'
_computing_structure_solution 'SHELXS-97 (Sheldrick, 1990)'
_diffrn_ambient_temperature 173(2)
_diffrn_measured_fraction_theta_full 0.996
_diffrn_measured_fraction_theta_max 0.996
_diffrn_radiation_monochromator graphite
_diffrn_radiation_source 'fine-focus sealed tube'
_diffrn_radiation_type MoK\a
_diffrn_radiation_wavelength 0.71073
_diffrn_reflns_av_R_equivalents 0.0471
_diffrn_reflns_av_sigmaI/netI 0.0324
_diffrn_reflns_limit_h_max 16
_diffrn_reflns_limit_h_min -16
_diffrn_reflns_limit_k_max 22
_diffrn_reflns_limit_k_min -24
_diffrn_reflns_limit_l_max 27
_diffrn_reflns_limit_l_min -27
_diffrn_reflns_number 75209
_diffrn_reflns_theta_full 25.01
_diffrn_reflns_theta_max 25.01
_diffrn_reflns_theta_min 1.66
_exptl_absorpt_coefficient_mu 0.069
_exptl_absorpt_correction_T_max 1
_exptl_absorpt_correction_T_min 0.693712
_exptl_absorpt_correction_type multi-scan
_exptl_crystal_colour colorless
_exptl_crystal_density_diffrn 1.037
_exptl_crystal_density_method 'not measured'
_exptl_crystal_description block
_exptl_crystal_F_000 2280
_exptl_crystal_size_max 0.475
_exptl_crystal_size_mid 0.314
_exptl_crystal_size_min 0.265
_refine_diff_density_max 1.063
_refine_diff_density_min -0.456
_refine_diff_density_rms 0.053
_refine_ls_extinction_method none
_refine_ls_goodness_of_fit_ref 1.093
_refine_ls_hydrogen_treatment constr
_refine_ls_matrix_type full
_refine_ls_number_parameters 703
_refine_ls_number_reflns 11753
_refine_ls_number_restraints 41
_refine_ls_restrained_S_all 1.104
_refine_ls_R_factor_all 0.1133
_refine_ls_R_factor_gt 0.0706
_refine_ls_shift/su_max 0.000
_refine_ls_shift/su_mean 0.000
_refine_ls_structure_factor_coef Fsqd
_refine_ls_weighting_details 'calc w=1/[\s^2^(Fo^2^)+(0.0783P)^2^+9.6703P] where P=(Fo^2^+2Fc^2^)/3'
_refine_ls_weighting_scheme calc
_refine_ls_wR_factor_gt 0.1812
_refine_ls_wR_factor_ref 0.2335
_reflns_number_gt 7743
_reflns_number_total 11753
_reflns_threshold_expression >2sigma(I)
_cod_data_source_file b900843h.txt
_cod_data_source_block XYX
_cod_depositor_comments
;
The following automatic conversions were performed:
'_symmetry_cell_setting' value 'Monoclinic' changed to 'monoclinic'
according to '/home/saulius/struct/CIF-dictionaries/cif_core.dic'
dictionary named 'cif_core.dic' version 2.4.1 from 2010-06-29.

Automatic conversion script
Id: cif_fix_enum 1527 2010-12-29 10:47:43Z saulius 
;
_cod_original_sg_symbol_H-M P2(1)/n
_cod_database_code 7104604

loop_
_symmetry_equiv_pos_as_xyz
'x, y, z'
'-x+1/2, y+1/2, -z+1/2'
'-x, -y, -z'
'x-1/2, -y-1/2, z-1/2'

loop_
_atom_site_label
_atom_site_type_symbol
_atom_site_fract_x
_atom_site_fract_y
_atom_site_fract_z
_atom_site_U_iso_or_equiv
_atom_site_adp_type
_atom_site_occupancy
_atom_site_symmetry_multiplicity
_atom_site_calc_flag
_atom_site_refinement_flags
_atom_site_disorder_assembly
_atom_site_disorder_group
C1 C 0.2176(2) 0.84329(15) 0.19995(13) 0.0358(7) Uani 1 1 d . . .
C2 C 0.1833(2) 0.84853(15) 0.25413(13) 0.0353(7) Uani 1 1 d . . .
H2A H 0.1168 0.8496 0.2596 0.042 Uiso 1 1 calc R . .
C3 C 0.2455(2) 0.85221(14) 0.30063(13) 0.0324(7) Uani 1 1 d . . .
C4 C 0.3424(2) 0.85252(14) 0.29275(13) 0.0328(7) Uani 1 1 d . . .
H4A H 0.3851 0.8553 0.3246 0.039 Uiso 1 1 calc R . .
C5 C 0.3772(2) 0.84867(14) 0.23775(13) 0.0330(7) Uani 1 1 d . . .
C6 C 0.3152(2) 0.84345(15) 0.19179(13) 0.0359(7) Uani 1 1 d . . .
H6A H 0.3389 0.8400 0.1545 0.043 Uiso 1 1 calc R . .
C7 C 0.4818(2) 0.85570(16) 0.23032(14) 0.0391(7) Uani 1 1 d . . .
C8 C 0.6214(2) 0.8227(2) 0.17445(17) 0.0568(11) Uani 1 1 d . . .
C9 C 0.6481(3) 0.8931(2) 0.1589(2) 0.0759(13) Uani 1 1 d . . .
H9A H 0.6413 0.9219 0.1921 0.114 Uiso 1 1 calc R . .
H9B H 0.6062 0.9087 0.1278 0.114 Uiso 1 1 calc R . .
H9C H 0.7140 0.8941 0.1467 0.114 Uiso 1 1 calc R . .
C10 C 0.6312(3) 0.7779(3) 0.1226(2) 0.105(2) Uani 1 1 d . . .
H10A H 0.6139 0.7324 0.1327 0.157 Uiso 1 1 calc R . .
H10B H 0.6970 0.7788 0.1102 0.157 Uiso 1 1 calc R . .
H10C H 0.5890 0.7936 0.0917 0.157 Uiso 1 1 calc R . .
C11 C 0.6819(3) 0.7979(3) 0.2234(2) 0.0762(13) Uani 1 1 d . . .
H11A H 0.6750 0.8274 0.2561 0.114 Uiso 1 1 calc R . .
H11B H 0.7485 0.7971 0.2124 0.114 Uiso 1 1 calc R . .
H11C H 0.6619 0.7531 0.2336 0.114 Uiso 1 1 calc R . .
C12 C 0.2030(2) 0.85912(15) 0.35805(13) 0.0355(7) Uani 1 1 d . . .
C13 C 0.2217(2) 0.83569(17) 0.46192(14) 0.0436(8) Uani 1 1 d . . .
C14 C 0.1318(3) 0.7949(2) 0.46795(16) 0.0594(10) Uani 1 1 d . . .
H14A H 0.1435 0.7493 0.4556 0.089 Uiso 1 1 calc R . .
H14B H 0.0807 0.8142 0.4443 0.089 Uiso 1 1 calc R . .
H14C H 0.1133 0.7948 0.5078 0.089 Uiso 1 1 calc R . .
C15 C 0.3024(3) 0.8049(2) 0.49710(15) 0.0597(10) Uani 1 1 d . . .
H15A H 0.3117 0.7590 0.4851 0.090 Uiso 1 1 calc R . .
H15B H 0.2867 0.8059 0.5374 0.090 Uiso 1 1 calc R . .
H15C H 0.3608 0.8301 0.4915 0.090 Uiso 1 1 calc R . .
C16 C 0.2071(3) 0.9073(2) 0.48058(17) 0.0593(10) Uani 1 1 d . . .
H16A H 0.2662 0.9321 0.4765 0.089 Uiso 1 1 calc R . .
H16B H 0.1886 0.9082 0.5205 0.089 Uiso 1 1 calc R . .
H16C H 0.1569 0.9276 0.4568 0.089 Uiso 1 1 calc R . .
C17 C 0.0620(2) 0.8374(2) 0.15796(15) 0.0525(9) Uani 1 1 d . . .
H17A H 0.0403 0.8803 0.1733 0.063 Uiso 1 1 calc R . .
H17B H 0.0443 0.8019 0.1847 0.063 Uiso 1 1 calc R . .
C18 C 0.0161(3) 0.8252(2) 0.10080(17) 0.0612(11) Uani 1 1 d . . .
H18A H 0.0397 0.8592 0.0737 0.073 Uiso 1 1 calc R . .
C19 C -0.0901(3) 0.8332(4) 0.1051(2) 0.108(2) Uani 1 1 d . . .
H19A H -0.1044 0.8778 0.1189 0.162 Uiso 1 1 calc R . .
H19B H -0.1144 0.8003 0.1317 0.162 Uiso 1 1 calc R . .
H19C H -0.1203 0.8266 0.0675 0.162 Uiso 1 1 calc R . .
C20 C 0.0421(3) 0.7571(2) 0.07852(19) 0.0773(13) Uani 1 1 d . . .
H20A H 0.1112 0.7536 0.0763 0.116 Uiso 1 1 calc R . .
H20B H 0.0131 0.7508 0.0406 0.116 Uiso 1 1 calc R . .
H20C H 0.0188 0.7231 0.1043 0.116 Uiso 1 1 calc R . .
C21 C 0.1875(2) 0.68046(16) 0.26252(14) 0.0409(8) Uani 1 1 d . . .
C22 C 0.2205(2) 0.67749(15) 0.20728(14) 0.0378(7) Uani 1 1 d . . .
H22A H 0.1768 0.6750 0.1760 0.045 Uiso 1 1 calc R . .
C23 C 0.3165(2) 0.67815(15) 0.19799(13) 0.0354(7) Uani 1 1 d . . .
C24 C 0.3807(2) 0.68143(15) 0.24422(13) 0.0368(7) Uani 1 1 d . . .
H24A H 0.4470 0.6817 0.2380 0.044 Uiso 1 1 calc R . .
C25 C 0.3476(2) 0.68432(15) 0.29886(13) 0.0379(7) Uani 1 1 d . . .
C26 C 0.2503(2) 0.68423(15) 0.30814(14) 0.0408(8) Uani 1 1 d . . .
H26A H 0.2275 0.6868 0.3457 0.049 Uiso 1 1 calc R . .
C27 C 0.4131(2) 0.69309(17) 0.34923(14) 0.0440(8) Uani 1 1 d . . .
C28 C 0.5734(3) 0.6643(2) 0.38993(16) 0.0647(12) Uani 1 1 d . . .
C29 C 0.6036(4) 0.7359(3) 0.3995(2) 0.0955(17) Uani 1 1 d . . .
H29A H 0.6241 0.7550 0.3635 0.143 Uiso 1 1 calc R . .
H29B H 0.6562 0.7375 0.4275 0.143 Uiso 1 1 calc R . .
H29C H 0.5500 0.7614 0.4136 0.143 Uiso 1 1 calc R . .
C30 C 0.5402(4) 0.6317(3) 0.4447(2) 0.0948(18) Uani 1 1 d . . .
H30A H 0.4881 0.6575 0.4602 0.142 Uiso 1 1 calc R . .
H30B H 0.5930 0.6300 0.4726 0.142 Uiso 1 1 calc R . .
H30C H 0.5183 0.5866 0.4363 0.142 Uiso 1 1 calc R . .
C31 C 0.6552(3) 0.6249(3) 0.3657(2) 0.0893(17) Uani 1 1 d . . .
H31A H 0.6763 0.6462 0.3308 0.134 Uiso 1 1 calc R . .
H31B H 0.6340 0.5797 0.3571 0.134 Uiso 1 1 calc R . .
H31C H 0.7079 0.6235 0.3937 0.134 Uiso 1 1 calc R . .
C32 C 0.3553(2) 0.67943(16) 0.13926(14) 0.0387(7) Uani 1 1 d . . .
C33 C 0.3289(3) 0.64655(19) 0.03781(14) 0.0492(9) Uani 1 1 d . . .
C34 C 0.3432(3) 0.7157(2) 0.01450(17) 0.0703(12) Uani 1 1 d . . .
H34A H 0.3969 0.7367 0.0346 0.105 Uiso 1 1 calc R . .
H34B H 0.2858 0.7420 0.0200 0.105 Uiso 1 1 calc R . .
H34C H 0.3560 0.7131 -0.0262 0.105 Uiso 1 1 calc R . .
C35 C 0.2447(3) 0.6143(2) 0.00631(16) 0.0634(11) Uani 1 1 d . . .
H35A H 0.2353 0.5694 0.0209 0.095 Uiso 1 1 calc R . .
H35B H 0.2573 0.6123 -0.0344 0.095 Uiso 1 1 calc R . .
H35C H 0.1874 0.6407 0.0122 0.095 Uiso 1 1 calc R . .
C36 C 0.4175(3) 0.6048(2) 0.03196(18) 0.0674(12) Uani 1 1 d . . .
H36A H 0.4062 0.5604 0.0472 0.101 Uiso 1 1 calc R . .
H36B H 0.4702 0.6255 0.0532 0.101 Uiso 1 1 calc R . .
H36C H 0.4332 0.6015 -0.0083 0.101 Uiso 1 1 calc R . .
C37 C 0.0515(3) 0.6865(3) 0.3207(2) 0.0855(16) Uani 1 1 d D . .
H37A H 0.0844 0.7207 0.3440 0.103 Uiso 1 1 calc R A 1
H37B H 0.0528 0.6438 0.3414 0.103 Uiso 1 1 calc R A 1
C38 C -0.0577(5) 0.7089(5) 0.3028(4) 0.089(3) Uani 0.60 1 d PDU B 1
H38A H -0.0614 0.7459 0.2746 0.107 Uiso 0.60 1 calc PR B 1
C39 C -0.1017(8) 0.7249(6) 0.3592(4) 0.145(4) Uani 0.70 1 d PDU B 1
H39A H -0.1666 0.7409 0.3525 0.217 Uiso 0.70 1 calc PR B 1
H39B H -0.0642 0.7592 0.3788 0.217 Uiso 0.70 1 calc PR B 1
H39C H -0.1029 0.6849 0.3828 0.217 Uiso 0.70 1 calc PR B 1
C40 C -0.0983(8) 0.6430(5) 0.2803(5) 0.111(3) Uani 0.60 1 d PDU B 1
H40A H -0.1643 0.6495 0.2674 0.167 Uiso 0.60 1 calc PR B 1
H40B H -0.0959 0.6099 0.3108 0.167 Uiso 0.60 1 calc PR B 1
H40C H -0.0607 0.6276 0.2485 0.167 Uiso 0.60 1 calc PR B 1
C38' C -0.0513(6) 0.6750(4) 0.3218(4) 0.042(2) Uani 0.40 1 d PDU B 2
H38B H -0.0878 0.7129 0.3048 0.051 Uiso 0.40 1 calc PR B 2
C39' C -0.071(3) 0.667(2) 0.3847(7) 0.225(16) Uani 0.30 1 d PDU B 2
H39D H -0.0495 0.7064 0.4054 0.337 Uiso 0.30 1 calc PR B 2
H39E H -0.0362 0.6280 0.3996 0.337 Uiso 0.30 1 calc PR B 2
H39F H -0.1388 0.6604 0.3898 0.337 Uiso 0.30 1 calc PR B 2
C40' C -0.0856(8) 0.6085(5) 0.2976(5) 0.071(3) Uani 0.40 1 d PDU B 2
H40D H -0.0775 0.6080 0.2563 0.107 Uiso 0.40 1 calc PR B 2
H40E H -0.1527 0.6024 0.3058 0.107 Uiso 0.40 1 calc PR B 2
H40F H -0.0484 0.5725 0.3151 0.107 Uiso 0.40 1 calc PR B 2
C41 C 0.2102(2) 0.51177(16) 0.31561(13) 0.0414(8) Uani 1 1 d . . .
C42 C 0.3071(2) 0.51229(16) 0.30863(14) 0.0411(8) Uani 1 1 d . . .
H42A H 0.3491 0.5116 0.3409 0.049 Uiso 1 1 calc R . .
C43 C 0.3427(2) 0.51383(15) 0.25413(14) 0.0372(7) Uani 1 1 d . . .
C44 C 0.2821(2) 0.51662(14) 0.20717(13) 0.0333(7) Uani 1 1 d . . .
H44A H 0.3069 0.5182 0.1700 0.040 Uiso 1 1 calc R . .
C45 C 0.1841(2) 0.51706(14) 0.21445(13) 0.0334(7) Uani 1 1 d . . .
C46 C 0.1484(2) 0.51388(15) 0.26874(13) 0.0380(7) Uani 1 1 d . . .
H46A H 0.0819 0.5131 0.2738 0.046 Uiso 1 1 calc R . .
C47 C 0.1221(2) 0.52372(15) 0.16197(13) 0.0354(7) Uani 1 1 d . . .
C48 C -0.0342(2) 0.49790(18) 0.11543(14) 0.0440(8) Uani 1 1 d . . .
C49 C -0.0519(3) 0.5676(2) 0.09422(18) 0.0633(11) Uani 1 1 d . . .
H49A H -0.0752 0.5949 0.1253 0.095 Uiso 1 1 calc R . .
H49B H -0.0994 0.5667 0.0631 0.095 Uiso 1 1 calc R . .
H49C H 0.0073 0.5864 0.0805 0.095 Uiso 1 1 calc R . .
C50 C -0.1263(2) 0.4696(3) 0.13834(17) 0.0695(13) Uani 1 1 d . . .
H50A H -0.1495 0.4986 0.1683 0.104 Uiso 1 1 calc R . .
H50B H -0.1143 0.4253 0.1540 0.104 Uiso 1 1 calc R . .
H50C H -0.1740 0.4667 0.1074 0.104 Uiso 1 1 calc R . .
C51 C 0.0016(3) 0.4531(2) 0.06874(16) 0.0602(10) Uani 1 1 d . . .
H51A H 0.0604 0.4714 0.0539 0.090 Uiso 1 1 calc R . .
H51B H -0.0463 0.4503 0.0379 0.090 Uiso 1 1 calc R . .
H51C H 0.0139 0.4088 0.0842 0.090 Uiso 1 1 calc R . .
C52 C 0.4484(2) 0.51432(16) 0.24837(14) 0.0404(8) Uani 1 1 d . . .
C53 C 0.5827(2) 0.48586(19) 0.18580(16) 0.0508(9) Uani 1 1 d . . .
C54 C 0.5846(3) 0.4543(3) 0.12741(19) 0.0793(14) Uani 1 1 d . . .
H54A H 0.5479 0.4816 0.1003 0.119 Uiso 1 1 calc R . .
H54B H 0.5568 0.4099 0.1290 0.119 Uiso 1 1 calc R . .
H54C H 0.6503 0.4512 0.1152 0.119 Uiso 1 1 calc R . .
C55 C 0.6200(3) 0.5563(2) 0.1819(2) 0.0727(12) Uani 1 1 d . . .
H55A H 0.5820 0.5810 0.1536 0.109 Uiso 1 1 calc R . .
H55B H 0.6863 0.5554 0.1705 0.109 Uiso 1 1 calc R . .
H55C H 0.6157 0.5779 0.2191 0.109 Uiso 1 1 calc R . .
C56 C 0.6396(3) 0.4454(2) 0.2289(2) 0.0690(12) Uani 1 1 d . . .
H56A H 0.6140 0.4004 0.2303 0.104 Uiso 1 1 calc R . .
H56B H 0.6356 0.4660 0.2665 0.104 Uiso 1 1 calc R . .
H56C H 0.7061 0.4438 0.2178 0.104 Uiso 1 1 calc R . .
C57 C 0.2268(4) 0.5039(3) 0.41685(17) 0.0832(15) Uani 1 1 d . . .
H57A H 0.2695 0.5427 0.4199 0.100 Uiso 1 1 calc R . .
H57B H 0.2662 0.4635 0.4148 0.100 Uiso 1 1 calc R . .
C58 C 0.1649(6) 0.5008(5) 0.4678(2) 0.130(3) Uani 1 1 d . . .
H58A H 0.1182 0.5380 0.4686 0.156 Uiso 1 1 calc R . .
C59 C 0.2244(8) 0.4970(7) 0.5208(3) 0.251(7) Uani 1 1 d . . .
H59A H 0.2583 0.5389 0.5265 0.376 Uiso 1 1 calc R . .
H59B H 0.2702 0.4608 0.5176 0.376 Uiso 1 1 calc R . .
H59C H 0.1838 0.4888 0.5532 0.376 Uiso 1 1 calc R . .
C60 C 0.1158(9) 0.4315(7) 0.4654(4) 0.235(6) Uani 1 1 d . . .
H60A H 0.0734 0.4270 0.4975 0.353 Uiso 1 1 calc R . .
H60B H 0.1641 0.3966 0.4675 0.353 Uiso 1 1 calc R . .
H60C H 0.0789 0.4273 0.4297 0.353 Uiso 1 1 calc R . .
O1 O 0.52712(15) 0.89476(12) 0.26067(10) 0.0508(6) Uani 1 1 d . . .
O2 O 0.12624(16) 0.88817(12) 0.36280(10) 0.0486(6) Uani 1 1 d . . .
O3 O 0.16260(15) 0.83842(12) 0.15172(9) 0.0470(6) Uani 1 1 d . . .
O4 O 0.39171(19) 0.72973(13) 0.38882(10) 0.0595(7) Uani 1 1 d . . .
O5 O 0.43057(16) 0.70868(12) 0.13063(10) 0.0500(6) Uani 1 1 d . . .
O6 O 0.09100(17) 0.68057(14) 0.26613(11) 0.0589(7) Uani 1 1 d . B .
O7 O 0.15260(16) 0.55304(12) 0.11986(9) 0.0467(6) Uani 1 1 d . . .
O8 O 0.49989(17) 0.53964(13) 0.28557(12) 0.0595(7) Uani 1 1 d . . .
O9 O 0.16750(19) 0.50934(15) 0.36698(10) 0.0620(7) Uani 1 1 d . . .
N1 N 0.25172(18) 0.83335(13) 0.40208(11) 0.0384(6) Uani 1 1 d . . .
H1A H 0.3057 0.8135 0.3951 0.046 Uiso 1 1 calc R . .
N2 N 0.52025(18) 0.81981(15) 0.18907(12) 0.0477(7) Uani 1 1 d . . .
H2B H 0.4830 0.7928 0.1694 0.057 Uiso 1 1 calc R . .
N3 N 0.30312(19) 0.64947(13) 0.09830(11) 0.0410(6) Uani 1 1 d . . .
H3A H 0.2500 0.6302 0.1081 0.049 Uiso 1 1 calc R . .
N4 N 0.4960(2) 0.66132(15) 0.34688(12) 0.0497(8) Uani 1 1 d . . .
H4B H 0.5050 0.6363 0.3169 0.060 Uiso 1 1 calc R . .
N5 N 0.48149(18) 0.48695(14) 0.20131(12) 0.0458(7) Uani 1 1 d . . .
H5A H 0.4402 0.4681 0.1777 0.055 Uiso 1 1 calc R . .
N6 N 0.03489(17) 0.49787(13) 0.16381(11) 0.0379(6) Uani 1 1 d . . .
H6B H 0.0175 0.4797 0.1959 0.045 Uiso 1 1 calc R . .

loop_
_atom_site_aniso_label
_atom_site_aniso_U_11
_atom_site_aniso_U_22
_atom_site_aniso_U_33
_atom_site_aniso_U_23
_atom_site_aniso_U_13
_atom_site_aniso_U_12
C1 0.0403(17) 0.0313(17) 0.0358(18) -0.0032(13) 0.0006(13) -0.0024(13)
C2 0.0347(16) 0.0304(16) 0.0412(18) 0.0001(13) 0.0065(13) 0.0014(12)
C3 0.0369(16) 0.0266(15) 0.0341(17) 0.0027(12) 0.0074(13) 0.0030(12)
C4 0.0358(16) 0.0274(16) 0.0355(17) -0.0004(13) 0.0045(13) -0.0003(12)
C5 0.0353(16) 0.0264(15) 0.0377(17) -0.0062(13) 0.0081(13) -0.0025(12)
C6 0.0416(17) 0.0305(16) 0.0360(17) -0.0043(13) 0.0088(13) -0.0025(13)
C7 0.0364(16) 0.0405(18) 0.0408(18) -0.0102(15) 0.0055(14) -0.0033(14)
C8 0.0375(18) 0.077(3) 0.057(2) -0.032(2) 0.0181(17) -0.0139(18)
C9 0.053(2) 0.099(4) 0.076(3) -0.009(3) 0.025(2) -0.026(2)
C10 0.053(3) 0.148(5) 0.114(4) -0.088(4) 0.041(3) -0.032(3)
C11 0.044(2) 0.089(3) 0.096(4) -0.017(3) 0.011(2) 0.006(2)
C12 0.0345(16) 0.0351(17) 0.0371(18) 0.0045(13) 0.0082(13) 0.0022(13)
C13 0.0506(19) 0.049(2) 0.0319(18) 0.0007(15) 0.0087(14) 0.0061(16)
C14 0.062(2) 0.070(3) 0.047(2) 0.0113(19) 0.0147(18) -0.001(2)
C15 0.069(3) 0.072(3) 0.038(2) 0.0006(18) 0.0001(18) 0.018(2)
C16 0.068(2) 0.061(3) 0.049(2) -0.0107(19) 0.0072(18) 0.012(2)
C17 0.0411(19) 0.071(3) 0.045(2) -0.0060(18) 0.0027(15) -0.0002(17)
C18 0.046(2) 0.090(3) 0.047(2) -0.001(2) -0.0030(17) -0.004(2)
C19 0.049(3) 0.195(7) 0.080(4) -0.034(4) -0.009(2) 0.009(3)
C20 0.081(3) 0.088(3) 0.062(3) -0.017(2) -0.008(2) -0.014(3)
C21 0.0415(18) 0.0343(18) 0.047(2) -0.0076(14) 0.0077(15) 0.0010(14)
C22 0.0415(17) 0.0296(17) 0.0422(19) -0.0045(13) -0.0005(14) -0.0009(13)
C23 0.0426(17) 0.0288(16) 0.0349(17) -0.0024(13) 0.0021(13) -0.0046(13)
C24 0.0411(17) 0.0300(16) 0.0395(18) -0.0036(13) 0.0036(14) 0.0000(13)
C25 0.0469(18) 0.0284(16) 0.0385(18) -0.0063(13) 0.0030(14) 0.0051(13)
C26 0.053(2) 0.0329(17) 0.0366(18) -0.0060(14) 0.0078(15) 0.0032(14)
C27 0.055(2) 0.042(2) 0.0347(18) -0.0073(15) 0.0024(15) 0.0084(16)
C28 0.061(2) 0.090(3) 0.042(2) -0.022(2) -0.0109(18) 0.017(2)
C29 0.082(3) 0.113(4) 0.090(4) -0.041(3) -0.027(3) -0.006(3)
C30 0.094(4) 0.136(5) 0.053(3) 0.002(3) -0.007(2) 0.044(3)
C31 0.056(3) 0.139(5) 0.072(3) -0.040(3) -0.017(2) 0.031(3)
C32 0.0436(18) 0.0344(17) 0.0380(18) -0.0029(14) 0.0001(14) -0.0068(14)
C33 0.053(2) 0.060(2) 0.0344(19) -0.0006(16) 0.0023(15) -0.0177(17)
C34 0.084(3) 0.083(3) 0.044(2) 0.018(2) -0.001(2) -0.031(2)
C35 0.068(3) 0.085(3) 0.037(2) -0.006(2) 0.0001(18) -0.026(2)
C36 0.063(2) 0.086(3) 0.053(2) -0.018(2) 0.0119(19) -0.008(2)
C37 0.053(2) 0.124(4) 0.081(3) -0.045(3) 0.026(2) -0.009(3)
C38 0.088(3) 0.094(3) 0.087(3) -0.0048(19) 0.0133(19) -0.0090(19)
C39 0.142(4) 0.147(4) 0.146(4) -0.005(2) 0.007(2) 0.000(2)
C40 0.108(4) 0.114(4) 0.112(4) -0.001(2) 0.007(2) -0.001(2)
C38' 0.040(2) 0.045(3) 0.043(3) -0.0026(19) 0.0072(18) 0.0036(18)
C39' 0.225(17) 0.225(17) 0.225(17) 0.000(2) 0.006(2) 0.000(2)
C40' 0.068(3) 0.073(3) 0.074(3) 0.000(2) 0.006(2) 0.000(2)
C41 0.0515(19) 0.0386(18) 0.0343(18) -0.0029(14) 0.0029(14) 0.0032(15)
C42 0.0490(19) 0.0348(18) 0.0392(19) -0.0072(14) -0.0062(15) 0.0060(14)
C43 0.0396(17) 0.0280(16) 0.0437(19) -0.0048(14) -0.0033(14) 0.0014(13)
C44 0.0353(15) 0.0281(16) 0.0366(17) -0.0005(13) 0.0024(13) -0.0031(12)
C45 0.0367(16) 0.0283(16) 0.0353(17) 0.0012(13) 0.0002(13) -0.0039(12)
C46 0.0387(16) 0.0340(17) 0.0415(18) -0.0019(14) 0.0033(14) -0.0013(13)
C47 0.0347(16) 0.0353(17) 0.0364(17) 0.0034(14) 0.0023(13) -0.0031(13)
C48 0.0342(16) 0.059(2) 0.0382(18) 0.0110(16) -0.0023(13) -0.0057(15)
C49 0.059(2) 0.069(3) 0.061(3) 0.018(2) -0.0122(19) 0.007(2)
C50 0.0352(19) 0.116(4) 0.057(2) 0.023(2) -0.0056(17) -0.018(2)
C51 0.059(2) 0.073(3) 0.049(2) 0.000(2) -0.0069(18) -0.010(2)
C52 0.0371(16) 0.0343(18) 0.049(2) -0.0089(15) -0.0085(15) 0.0038(14)
C53 0.0331(17) 0.060(2) 0.059(2) -0.0103(18) 0.0019(15) -0.0039(16)
C54 0.045(2) 0.117(4) 0.077(3) -0.032(3) 0.017(2) -0.010(2)
C55 0.053(2) 0.070(3) 0.096(3) 0.001(2) 0.007(2) -0.011(2)
C56 0.048(2) 0.074(3) 0.086(3) 0.003(2) 0.005(2) 0.017(2)
C57 0.094(3) 0.114(4) 0.041(2) -0.006(2) 0.002(2) 0.028(3)
C58 0.142(6) 0.207(8) 0.041(3) 0.003(4) 0.003(3) 0.050(6)
C59 0.281(13) 0.410(19) 0.062(5) 0.003(7) -0.010(6) 0.146(13)
C60 0.258(14) 0.326(18) 0.127(8) 0.033(10) 0.089(8) -0.011(13)
O1 0.0389(12) 0.0582(15) 0.0557(15) -0.0256(12) 0.0077(11) -0.0062(11)
O2 0.0440(13) 0.0599(15) 0.0426(13) 0.0132(11) 0.0118(10) 0.0178(11)
O3 0.0384(12) 0.0648(16) 0.0377(13) -0.0077(11) 0.0028(10) -0.0024(11)
O4 0.0732(17) 0.0654(17) 0.0395(14) -0.0175(12) -0.0064(12) 0.0277(14)
O5 0.0473(13) 0.0573(15) 0.0456(14) -0.0093(11) 0.0059(11) -0.0231(12)
O6 0.0413(13) 0.0717(18) 0.0643(17) -0.0182(14) 0.0122(12) 0.0032(12)
O7 0.0435(12) 0.0560(15) 0.0406(13) 0.0129(11) 0.0005(10) -0.0164(11)
O8 0.0426(13) 0.0641(17) 0.0710(18) -0.0307(14) -0.0157(12) 0.0098(12)
O9 0.0640(16) 0.089(2) 0.0331(14) -0.0030(13) 0.0048(12) 0.0079(14)
N1 0.0371(14) 0.0419(15) 0.0363(15) 0.0018(12) 0.0048(11) 0.0079(11)
N2 0.0344(14) 0.0591(19) 0.0502(18) -0.0253(14) 0.0125(12) -0.0124(13)
N3 0.0417(15) 0.0476(16) 0.0336(15) -0.0008(12) 0.0026(11) -0.0141(12)
N4 0.0514(17) 0.0608(19) 0.0368(16) -0.0184(14) -0.0034(13) 0.0121(14)
N5 0.0325(14) 0.0545(18) 0.0503(17) -0.0115(14) -0.0016(12) -0.0035(12)
N6 0.0319(13) 0.0477(16) 0.0340(14) 0.0097(12) 0.0011(11) -0.0041(11)

loop_
_atom_type_symbol
_atom_type_description
_atom_type_scat_dispersion_real
_atom_type_scat_dispersion_imag
_atom_type_scat_source
C C 0.0033 0.0016 'International Tables Vol C Tables 4.2.6.8 and 6.1.1.4'
H H 0.0000 0.0000 'International Tables Vol C Tables 4.2.6.8 and 6.1.1.4'
N N 0.0061 0.0033 'International Tables Vol C Tables 4.2.6.8 and 6.1.1.4'
O O 0.0106 0.0060 'International Tables Vol C Tables 4.2.6.8 and 6.1.1.4'

loop_
_geom_angle_atom_site_label_1
_geom_angle_atom_site_label_2
_geom_angle_atom_site_label_3
_geom_angle
_geom_angle_site_symmetry_1
_geom_angle_site_symmetry_3
_geom_angle_publ_flag
O3 C1 C2 124.7(3) . . ?
O3 C1 C6 115.4(3) . . ?
C2 C1 C6 119.9(3) . . ?
C1 C2 C3 120.2(3) . . ?
C1 C2 H2A 119.9 . . ?
C3 C2 H2A 119.9 . . ?
C4 C3 C2 120.1(3) . . ?
C4 C3 C12 122.7(3) . . ?
C2 C3 C12 117.1(3) . . ?
C3 C4 C5 119.7(3) . . ?
C3 C4 H4A 120.2 . . ?
C5 C4 H4A 120.2 . . ?
C6 C5 C4 120.0(3) . . ?
C6 C5 C7 121.6(3) . . ?
C4 C5 C7 118.3(3) . . ?
C5 C6 C1 120.1(3) . . ?
C5 C6 H6A 120.0 . . ?
C1 C6 H6A 120.0 . . ?
O1 C7 N2 123.6(3) . . ?
O1 C7 C5 119.4(3) . . ?
N2 C7 C5 117.0(3) . . ?
N2 C8 C11 110.0(3) . . ?
N2 C8 C9 109.9(3) . . ?
C11 C8 C9 111.0(3) . . ?
N2 C8 C10 105.7(3) . . ?
C11 C8 C10 110.6(4) . . ?
C9 C8 C10 109.5(4) . . ?
C8 C9 H9A 109.5 . . ?
C8 C9 H9B 109.5 . . ?
H9A C9 H9B 109.5 . . ?
C8 C9 H9C 109.5 . . ?
H9A C9 H9C 109.5 . . ?
H9B C9 H9C 109.5 . . ?
C8 C10 H10A 109.5 . . ?
C8 C10 H10B 109.5 . . ?
H10A C10 H10B 109.5 . . ?
C8 C10 H10C 109.5 . . ?
H10A C10 H10C 109.5 . . ?
H10B C10 H10C 109.5 . . ?
C8 C11 H11A 109.5 . . ?
C8 C11 H11B 109.5 . . ?
H11A C11 H11B 109.5 . . ?
C8 C11 H11C 109.5 . . ?
H11A C11 H11C 109.5 . . ?
H11B C11 H11C 109.5 . . ?
O2 C12 N1 123.2(3) . . ?
O2 C12 C3 119.8(3) . . ?
N1 C12 C3 117.0(3) . . ?
N1 C13 C15 106.0(3) . . ?
N1 C13 C14 109.3(3) . . ?
C15 C13 C14 110.0(3) . . ?
N1 C13 C16 110.3(3) . . ?
C15 C13 C16 109.6(3) . . ?
C14 C13 C16 111.5(3) . . ?
C13 C14 H14A 109.5 . . ?
C13 C14 H14B 109.5 . . ?
H14A C14 H14B 109.5 . . ?
C13 C14 H14C 109.5 . . ?
H14A C14 H14C 109.5 . . ?
H14B C14 H14C 109.5 . . ?
C13 C15 H15A 109.5 . . ?
C13 C15 H15B 109.5 . . ?
H15A C15 H15B 109.5 . . ?
C13 C15 H15C 109.5 . . ?
H15A C15 H15C 109.5 . . ?
H15B C15 H15C 109.5 . . ?
C13 C16 H16A 109.5 . . ?
C13 C16 H16B 109.5 . . ?
H16A C16 H16B 109.5 . . ?
C13 C16 H16C 109.5 . . ?
H16A C16 H16C 109.5 . . ?
H16B C16 H16C 109.5 . . ?
O3 C17 C18 108.4(3) . . ?
O3 C17 H17A 110.0 . . ?
C18 C17 H17A 110.0 . . ?
O3 C17 H17B 110.0 . . ?
C18 C17 H17B 110.0 . . ?
H17A C17 H17B 108.4 . . ?
C17 C18 C19 109.1(3) . . ?
C17 C18 C20 110.9(4) . . ?
C19 C18 C20 111.6(4) . . ?
C17 C18 H18A 108.4 . . ?
C19 C18 H18A 108.4 . . ?
C20 C18 H18A 108.4 . . ?
C18 C19 H19A 109.5 . . ?
C18 C19 H19B 109.5 . . ?
H19A C19 H19B 109.5 . . ?
C18 C19 H19C 109.5 . . ?
H19A C19 H19C 109.5 . . ?
H19B C19 H19C 109.5 . . ?
C18 C20 H20A 109.5 . . ?
C18 C20 H20B 109.5 . . ?
H20A C20 H20B 109.5 . . ?
C18 C20 H20C 109.5 . . ?
H20A C20 H20C 109.5 . . ?
H20B C20 H20C 109.5 . . ?
O6 C21 C26 125.0(3) . . ?
O6 C21 C22 114.6(3) . . ?
C26 C21 C22 120.4(3) . . ?
C23 C22 C21 120.1(3) . . ?
C23 C22 H22A 119.9 . . ?
C21 C22 H22A 119.9 . . ?
C22 C23 C24 119.8(3) . . ?
C22 C23 C32 122.0(3) . . ?
C24 C23 C32 118.1(3) . . ?
C25 C24 C23 119.9(3) . . ?
C25 C24 H24A 120.1 . . ?
C23 C24 H24A 120.1 . . ?
C24 C25 C26 120.2(3) . . ?
C24 C25 C27 121.8(3) . . ?
C26 C25 C27 117.8(3) . . ?
C21 C26 C25 119.6(3) . . ?
C21 C26 H26A 120.2 . . ?
C25 C26 H26A 120.2 . . ?
O4 C27 O4 0.0(3) 1 . ?
O4 C27 N4 123.5(3) 1 . ?
O4 C27 N4 123.5(3) . . ?
O4 C27 C25 120.7(3) 1 . ?
O4 C27 C25 120.7(3) . . ?
N4 C27 C25 115.7(3) . . ?
N4 C28 C29 109.9(4) . . ?
N4 C28 C31 106.1(3) . . ?
C29 C28 C31 109.8(4) . . ?
N4 C28 C30 108.9(4) . . ?
C29 C28 C30 112.0(4) . . ?
C31 C28 C30 109.9(4) . . ?
C28 C29 H29A 109.5 . . ?
C28 C29 H29B 109.5 . . ?
H29A C29 H29B 109.5 . . ?
C28 C29 H29C 109.5 . . ?
H29A C29 H29C 109.5 . . ?
H29B C29 H29C 109.5 . . ?
C28 C30 H30A 109.5 . . ?
C28 C30 H30B 109.5 . . ?
H30A C30 H30B 109.5 . . ?
C28 C30 H30C 109.5 . . ?
H30A C30 H30C 109.5 . . ?
H30B C30 H30C 109.5 . . ?
C28 C31 H31A 109.5 . . ?
C28 C31 H31B 109.5 . . ?
H31A C31 H31B 109.5 . . ?
C28 C31 H31C 109.5 . . ?
H31A C31 H31C 109.5 . . ?
H31B C31 H31C 109.5 . . ?
O5 C32 O5 0.0(3) 1 . ?
O5 C32 N3 123.7(3) 1 . ?
O5 C32 N3 123.7(3) . . ?
O5 C32 C23 119.7(3) 1 . ?
O5 C32 C23 119.7(3) . . ?
N3 C32 C23 116.6(3) . . ?
N3 C33 C34 110.5(3) . . ?
N3 C33 C36 109.5(3) . . ?
C34 C33 C36 111.2(3) . . ?
N3 C33 C35 106.0(3) . . ?
C34 C33 C35 109.0(3) . . ?
C36 C33 C35 110.6(3) . . ?
C33 C34 H34A 109.5 . . ?
C33 C34 H34B 109.5 . . ?
H34A C34 H34B 109.5 . . ?
C33 C34 H34C 109.5 . . ?
H34A C34 H34C 109.5 . . ?
H34B C34 H34C 109.5 . . ?
C33 C35 H35A 109.5 . . ?
C33 C35 H35B 109.5 . . ?
H35A C35 H35B 109.5 . . ?
C33 C35 H35C 109.5 . . ?
H35A C35 H35C 109.5 . . ?
H35B C35 H35C 109.5 . . ?
C33 C36 H36A 109.5 . . ?
C33 C36 H36B 109.5 . . ?
H36A C36 H36B 109.5 . . ?
C33 C36 H36C 109.5 . . ?
H36A C36 H36C 109.5 . . ?
H36B C36 H36C 109.5 . . ?
O6 C37 C38' 114.5(5) . . ?
O6 C37 C38 100.4(4) . . ?
C38' C37 C38 29.8(4) . . ?
O6 C37 H37A 111.7 . . ?
C38' C37 H37A 123.3 . . ?
C38 C37 H37A 111.7 . . ?
O6 C37 H37B 111.7 . . ?
C38' C37 H37B 81.9 . . ?
C38 C37 H37B 111.7 . . ?
H37A C37 H37B 109.5 . . ?
C39 C38 C40 109.2(8) . . ?
C39 C38 C37 103.8(7) . . ?
C40 C38 C37 100.8(7) . . ?
C39 C38 H38A 114.0 . . ?
C40 C38 H38A 114.0 . . ?
C37 C38 H38A 114.0 . . ?
C38 C39 H39A 109.5 . . ?
C38 C39 H39B 109.5 . . ?
H39A C39 H39B 109.5 . . ?
C38 C39 H39C 109.5 . . ?
H39A C39 H39C 109.5 . . ?
H39B C39 H39C 109.5 . . ?
C38 C40 H40A 109.5 . . ?
C38 C40 H40B 109.5 . . ?
H40A C40 H40B 109.5 . . ?
C38 C40 H40C 109.5 . . ?
H40A C40 H40C 109.5 . . ?
H40B C40 H40C 109.5 . . ?
C37 C38' C39' 103.7(17) . . ?
C37 C38' C40' 115.7(7) . . ?
C39' C38' C40' 101.7(17) . . ?
C37 C38' H38B 111.7 . . ?
C39' C38' H38B 111.7 . . ?
C40' C38' H38B 111.7 . . ?
C38' C39' H39D 109.5 . . ?
C38' C39' H39E 109.5 . . ?
H39D C39' H39E 109.5 . . ?
C38' C39' H39F 109.5 . . ?
H39D C39' H39F 109.5 . . ?
H39E C39' H39F 109.5 . . ?
C38' C40' H40D 109.5 . . ?
C38' C40' H40E 109.5 . . ?
H40D C40' H40E 109.5 . . ?
C38' C40' H40F 109.5 . . ?
H40D C40' H40F 109.5 . . ?
H40E C40' H40F 109.5 . . ?
O9 C41 C42 124.5(3) . . ?
O9 C41 C46 114.9(3) . . ?
C42 C41 C46 120.5(3) . . ?
C41 C42 C43 119.5(3) . . ?
C41 C42 H42A 120.2 . . ?
C43 C42 H42A 120.2 . . ?
C44 C43 C42 120.5(3) . . ?
C44 C43 C52 121.6(3) . . ?
C42 C43 C52 117.9(3) . . ?
C43 C44 C45 119.7(3) . . ?
C43 C44 H44A 120.1 . . ?
C45 C44 H44A 120.1 . . ?
C46 C45 C44 119.8(3) . . ?
C46 C45 C47 123.0(3) . . ?
C44 C45 C47 117.2(3) . . ?
C45 C46 C41 119.8(3) . . ?
C45 C46 H46A 120.1 . . ?
C41 C46 H46A 120.1 . . ?
O7 C47 O7 0.0(2) 1 . ?
O7 C47 N6 123.4(3) 1 . ?
O7 C47 N6 123.4(3) . . ?
O7 C47 C45 119.5(3) 1 . ?
O7 C47 C45 119.5(3) . . ?
N6 C47 C45 117.1(3) . . ?
N6 C48 C49 110.8(3) . . ?
N6 C48 C51 109.4(3) . . ?
C49 C48 C51 111.8(3) . . ?
N6 C48 C50 106.1(3) . . ?
C49 C48 C50 109.2(3) . . ?
C51 C48 C50 109.5(3) . . ?
C48 C49 H49A 109.5 . . ?
C48 C49 H49B 109.5 . . ?
H49A C49 H49B 109.5 . . ?
C48 C49 H49C 109.5 . . ?
H49A C49 H49C 109.5 . . ?
H49B C49 H49C 109.5 . . ?
C48 C50 H50A 109.5 . . ?
C48 C50 H50B 109.5 . . ?
H50A C50 H50B 109.5 . . ?
C48 C50 H50C 109.5 . . ?
H50A C50 H50C 109.5 . . ?
H50B C50 H50C 109.5 . . ?
C48 C51 H51A 109.5 . . ?
C48 C51 H51B 109.5 . . ?
H51A C51 H51B 109.5 . . ?
C48 C51 H51C 109.5 . . ?
H51A C51 H51C 109.5 . . ?
H51B C51 H51C 109.5 . . ?
O8 C52 O8 0.0(3) 1 . ?
O8 C52 N5 123.3(3) 1 . ?
O8 C52 N5 123.3(3) . . ?
O8 C52 C43 120.4(3) 1 . ?
O8 C52 C43 120.4(3) . . ?
N5 C52 C43 116.3(3) . . ?
N5 C53 C54 105.6(3) . . ?
N5 C53 C56 109.9(3) . . ?
C54 C53 C56 111.0(4) . . ?
N5 C53 C55 109.8(3) . . ?
C54 C53 C55 108.9(4) . . ?
C56 C53 C55 111.5(3) . . ?
C53 C54 H54A 109.5 . . ?
C53 C54 H54B 109.5 . . ?
H54A C54 H54B 109.5 . . ?
C53 C54 H54C 109.5 . . ?
H54A C54 H54C 109.5 . . ?
H54B C54 H54C 109.5 . . ?
C53 C55 H55A 109.5 . . ?
C53 C55 H55B 109.5 . . ?
H55A C55 H55B 109.5 . . ?
C53 C55 H55C 109.5 . . ?
H55A C55 H55C 109.5 . . ?
H55B C55 H55C 109.5 . . ?
C53 C56 H56A 109.5 . . ?
C53 C56 H56B 109.5 . . ?
H56A C56 H56B 109.5 . . ?
C53 C56 H56C 109.5 . . ?
H56A C56 H56C 109.5 . . ?
H56B C56 H56C 109.5 . . ?
O9 C57 C58 108.6(4) . . ?
O9 C57 H57A 110.0 . . ?
C58 C57 H57A 110.0 . . ?
O9 C57 H57B 110.0 . . ?
C58 C57 H57B 110.0 . . ?
H57A C57 H57B 108.4 . . ?
C59 C58 C57 110.2(7) . . ?
C59 C58 C60 102.9(9) . . ?
C57 C58 C60 106.0(6) . . ?
C59 C58 H58A 112.4 . . ?
C57 C58 H58A 112.4 . . ?
C60 C58 H58A 112.4 . . ?
C58 C59 H59A 109.5 . . ?
C58 C59 H59B 109.5 . . ?
H59A C59 H59B 109.5 . . ?
C58 C59 H59C 109.5 . . ?
H59A C59 H59C 109.5 . . ?
H59B C59 H59C 109.5 . . ?
C58 C60 H60A 109.5 . . ?
C58 C60 H60B 109.5 . . ?
H60A C60 H60B 109.5 . . ?
C58 C60 H60C 109.5 . . ?
H60A C60 H60C 109.5 . . ?
H60B C60 H60C 109.5 . . ?
C1 O3 C17 117.4(2) . . ?
O4 O4 C27 0(10) 1 . ?
O5 O5 C32 0(10) 1 . ?
C21 O6 C37 118.2(3) . . ?
O7 O7 C47 0(10) 1 . ?
O8 O8 C52 0(10) 1 . ?
C41 O9 C57 117.9(3) . . ?
C12 N1 C13 124.9(3) . . ?
C12 N1 H1A 117.6 . . ?
C13 N1 H1A 117.6 . . ?
C7 N2 C8 124.0(3) . . ?
C7 N2 H2B 118.0 . . ?
C8 N2 H2B 118.0 . . ?
C32 N3 C33 124.4(3) . . ?
C32 N3 H3A 117.8 . . ?
C33 N3 H3A 117.8 . . ?
C27 N4 C28 125.9(3) . . ?
C27 N4 H4B 117.0 . . ?
C28 N4 H4B 117.0 . . ?
C52 N5 C53 124.8(3) . . ?
C52 N5 H5A 117.6 . . ?
C53 N5 H5A 117.6 . . ?
C47 N6 C48 124.2(3) . . ?
C47 N6 H6B 117.9 . . ?
C48 N6 H6B 117.9 . . ?

loop_
_geom_bond_atom_site_label_1
_geom_bond_atom_site_label_2
_geom_bond_distance
_geom_bond_site_symmetry_2
_geom_bond_publ_flag
C1 O3 1.361(4) . ?
C1 C2 1.379(4) . ?
C1 C6 1.395(4) . ?
C2 C3 1.387(4) . ?
C2 H2A 0.9500 . ?
C3 C4 1.384(4) . ?
C3 C12 1.498(4) . ?
C4 C5 1.397(4) . ?
C4 H4A 0.9500 . ?
C5 C6 1.376(4) . ?
C5 C7 1.498(4) . ?
C6 H6A 0.9500 . ?
C7 O1 1.232(4) . ?
C7 N2 1.338(4) . ?
C8 N2 1.478(4) . ?
C8 C11 1.501(6) . ?
C8 C9 1.517(6) . ?
C8 C10 1.528(5) . ?
C9 H9A 0.9800 . ?
C9 H9B 0.9800 . ?
C9 H9C 0.9800 . ?
C10 H10A 0.9800 . ?
C10 H10B 0.9800 . ?
C10 H10C 0.9800 . ?
C11 H11A 0.9800 . ?
C11 H11B 0.9800 . ?
C11 H11C 0.9800 . ?
C12 O2 1.240(4) . ?
C12 N1 1.333(4) . ?
C13 N1 1.481(4) . ?
C13 C15 1.522(5) . ?
C13 C14 1.523(5) . ?
C13 C16 1.527(5) . ?
C14 H14A 0.9800 . ?
C14 H14B 0.9800 . ?
C14 H14C 0.9800 . ?
C15 H15A 0.9800 . ?
C15 H15B 0.9800 . ?
C15 H15C 0.9800 . ?
C16 H16A 0.9800 . ?
C16 H16B 0.9800 . ?
C16 H16C 0.9800 . ?
C17 O3 1.431(4) . ?
C17 C18 1.497(5) . ?
C17 H17A 0.9900 . ?
C17 H17B 0.9900 . ?
C18 C19 1.514(6) . ?
C18 C20 1.519(6) . ?
C18 H18A 1.0000 . ?
C19 H19A 0.9800 . ?
C19 H19B 0.9800 . ?
C19 H19C 0.9800 . ?
C20 H20A 0.9800 . ?
C20 H20B 0.9800 . ?
C20 H20C 0.9800 . ?
C21 O6 1.366(4) . ?
C21 C26 1.375(5) . ?
C21 C22 1.393(5) . ?
C22 C23 1.378(4) . ?
C22 H22A 0.9500 . ?
C23 C24 1.398(4) . ?
C23 C32 1.499(4) . ?
C24 C25 1.380(4) . ?
C24 H24A 0.9500 . ?
C25 C26 1.397(5) . ?
C25 C27 1.494(5) . ?
C26 H26A 0.9500 . ?
C27 O4 1.233(4) 1 ?
C27 O4 1.233(4) . ?
C27 N4 1.335(4) . ?
C28 N4 1.471(5) . ?
C28 C29 1.522(7) . ?
C28 C31 1.525(6) . ?
C28 C30 1.531(7) . ?
C29 H29A 0.9800 . ?
C29 H29B 0.9800 . ?
C29 H29C 0.9800 . ?
C30 H30A 0.9800 . ?
C30 H30B 0.9800 . ?
C30 H30C 0.9800 . ?
C31 H31A 0.9800 . ?
C31 H31B 0.9800 . ?
C31 H31C 0.9800 . ?
C32 O5 1.237(4) 1 ?
C32 O5 1.237(4) . ?
C32 N3 1.341(4) . ?
C33 N3 1.479(4) . ?
C33 C34 1.515(5) . ?
C33 C36 1.517(6) . ?
C33 C35 1.529(5) . ?
C34 H34A 0.9800 . ?
C34 H34B 0.9800 . ?
C34 H34C 0.9800 . ?
C35 H35A 0.9800 . ?
C35 H35B 0.9800 . ?
C35 H35C 0.9800 . ?
C36 H36A 0.9800 . ?
C36 H36B 0.9800 . ?
C36 H36C 0.9800 . ?
C37 O6 1.417(5) . ?
C37 C38' 1.470(9) . ?
C37 C38 1.649(8) . ?
C37 H37A 0.9900 . ?
C37 H37B 0.9900 . ?
C38 C39 1.513(8) . ?
C38 C40 1.537(8) . ?
C38 H38A 1.0000 . ?
C39 H39A 0.9800 . ?
C39 H39B 0.9800 . ?
C39 H39C 0.9800 . ?
C40 H40A 0.9800 . ?
C40 H40B 0.9800 . ?
C40 H40C 0.9800 . ?
C38' C39' 1.522(10) . ?
C38' C40' 1.531(9) . ?
C38' H38B 1.0000 . ?
C39' H39D 0.9800 . ?
C39' H39E 0.9800 . ?
C39' H39F 0.9800 . ?
C40' H40D 0.9800 . ?
C40' H40E 0.9800 . ?
C40' H40F 0.9800 . ?
C41 O9 1.365(4) . ?
C41 C42 1.381(5) . ?
C41 C46 1.388(4) . ?
C42 C43 1.389(5) . ?
C42 H42A 0.9500 . ?
C43 C44 1.380(4) . ?
C43 C52 1.501(4) . ?
C44 C45 1.398(4) . ?
C44 H44A 0.9500 . ?
C45 C46 1.386(4) . ?
C45 C47 1.500(4) . ?
C46 H46A 0.9500 . ?
C47 O7 1.241(4) 1 ?
C47 O7 1.241(4) . ?
C47 N6 1.338(4) . ?
C48 N6 1.478(4) . ?
C48 C49 1.513(5) . ?
C48 C51 1.519(5) . ?
C48 C50 1.531(5) . ?
C49 H49A 0.9800 . ?
C49 H49B 0.9800 . ?
C49 H49C 0.9800 . ?
C50 H50A 0.9800 . ?
C50 H50B 0.9800 . ?
C50 H50C 0.9800 . ?
C51 H51A 0.9800 . ?
C51 H51B 0.9800 . ?
C51 H51C 0.9800 . ?
C52 O8 1.233(4) 1 ?
C52 O8 1.233(4) . ?
C52 N5 1.333(4) . ?
C53 N5 1.484(4) . ?
C53 C54 1.515(5) . ?
C53 C56 1.516(5) . ?
C53 C55 1.520(6) . ?
C54 H54A 0.9800 . ?
C54 H54B 0.9800 . ?
C54 H54C 0.9800 . ?
C55 H55A 0.9800 . ?
C55 H55B 0.9800 . ?
C55 H55C 0.9800 . ?
C56 H56A 0.9800 . ?
C56 H56B 0.9800 . ?
C56 H56C 0.9800 . ?
C57 O9 1.427(5) . ?
C57 C58 1.502(8) . ?
C57 H57A 0.9900 . ?
C57 H57B 0.9900 . ?
C58 C59 1.486(10) . ?
C58 C60 1.563(13) . ?
C58 H58A 1.0000 . ?
C59 H59A 0.9800 . ?
C59 H59B 0.9800 . ?
C59 H59C 0.9800 . ?
C60 H60A 0.9800 . ?
C60 H60B 0.9800 . ?
C60 H60C 0.9800 . ?
O4 O4 0.000(7) 1 ?
O5 O5 0.000(5) 1 ?
O7 O7 0.000(6) 1 ?
O8 O8 0.000(7) 1 ?
N1 H1A 0.8800 . ?
N2 H2B 0.8800 . ?
N3 H3A 0.8800 . ?
N4 H4B 0.8800 . ?
N5 H5A 0.8800 . ?
N6 H6B 0.8800 . ?

loop_
_geom_hbond_atom_site_label_D
_geom_hbond_atom_site_label_H
_geom_hbond_atom_site_label_A
_geom_hbond_distance_DH
_geom_hbond_distance_HA
_geom_hbond_distance_DA
_geom_hbond_angle_DHA
_geom_hbond_site_symmetry_A
N1 H1A O4 0.88 2.09 2.900(3) 152.8 1
N2 H2B O5 0.88 2.06 2.904(3) 161.4 1
N3 H3A O7 0.88 2.10 2.935(3) 157.8 1
N4 H4B O8 0.88 2.09 2.850(4) 144.6 1
N5 H5A O2 0.88 2.08 2.905(4) 154.8 2_545
N6 H6B O1 0.88 2.10 2.888(3) 148.4 2_545

loop_
_geom_torsion_atom_site_label_1
_geom_torsion_atom_site_label_2
_geom_torsion_atom_site_label_3
_geom_torsion_atom_site_label_4
_geom_torsion
_geom_torsion_site_symmetry_1
_geom_torsion_site_symmetry_2
_geom_torsion_site_symmetry_3
_geom_torsion_site_symmetry_4
_geom_torsion_publ_flag
O3 C1 C2 C3 179.0(3) . . . . ?
C6 C1 C2 C3 -1.7(4) . . . . ?
C1 C2 C3 C4 1.8(4) . . . . ?
C1 C2 C3 C12 178.9(3) . . . . ?
C2 C3 C4 C5 -0.4(4) . . . . ?
C12 C3 C4 C5 -177.3(3) . . . . ?
C3 C4 C5 C6 -1.1(4) . . . . ?
C3 C4 C5 C7 174.2(3) . . . . ?
C4 C5 C6 C1 1.2(4) . . . . ?
C7 C5 C6 C1 -173.9(3) . . . . ?
O3 C1 C6 C5 179.5(3) . . . . ?
C2 C1 C6 C5 0.2(5) . . . . ?
C6 C5 C7 O1 138.6(3) . . . . ?
C4 C5 C7 O1 -36.7(4) . . . . ?
C6 C5 C7 N2 -39.4(4) . . . . ?
C4 C5 C7 N2 145.4(3) . . . . ?
C4 C3 C12 O2 146.7(3) . . . . ?
C2 C3 C12 O2 -30.3(4) . . . . ?
C4 C3 C12 N1 -32.9(4) . . . . ?
C2 C3 C12 N1 150.1(3) . . . . ?
O3 C17 C18 C19 -172.4(4) . . . . ?
O3 C17 C18 C20 64.3(4) . . . . ?
O6 C21 C22 C23 179.0(3) . . . . ?
C26 C21 C22 C23 0.2(5) . . . . ?
C21 C22 C23 C24 0.4(5) . . . . ?
C21 C22 C23 C32 -176.0(3) . . . . ?
C22 C23 C24 C25 -0.3(5) . . . . ?
C32 C23 C24 C25 176.2(3) . . . . ?
C23 C24 C25 C26 -0.2(5) . . . . ?
C23 C24 C25 C27 -175.2(3) . . . . ?
O6 C21 C26 C25 -179.4(3) . . . . ?
C22 C21 C26 C25 -0.7(5) . . . . ?
C24 C25 C26 C21 0.8(5) . . . . ?
C27 C25 C26 C21 175.9(3) . . . . ?
C24 C25 C27 O4 139.4(4) . . . 1 ?
C26 C25 C27 O4 -35.7(5) . . . 1 ?
C24 C25 C27 O4 139.4(4) . . . . ?
C26 C25 C27 O4 -35.7(5) . . . . ?
C24 C25 C27 N4 -37.8(5) . . . . ?
C26 C25 C27 N4 147.0(3) . . . . ?
C22 C23 C32 O5 147.4(3) . . . 1 ?
C24 C23 C32 O5 -29.0(4) . . . 1 ?
C22 C23 C32 O5 147.4(3) . . . . ?
C24 C23 C32 O5 -29.0(4) . . . . ?
C22 C23 C32 N3 -30.9(4) . . . . ?
C24 C23 C32 N3 152.7(3) . . . . ?
O6 C37 C38 C39 -173.0(7) . . . . ?
C38' C37 C38 C39 65.1(10) . . . . ?
O6 C37 C38 C40 74.0(7) . . . . ?
C38' C37 C38 C40 -47.9(9) . . . . ?
O6 C37 C38' C39' 166.1(17) . . . . ?
C38 C37 C38' C39' -127.4(19) . . . . ?
O6 C37 C38' C40' 55.7(10) . . . . ?
C38 C37 C38' C40' 122.2(13) . . . . ?
O9 C41 C42 C43 179.0(3) . . . . ?
C46 C41 C42 C43 -1.1(5) . . . . ?
C41 C42 C43 C44 1.7(5) . . . . ?
C41 C42 C43 C52 -180.0(3) . . . . ?
C42 C43 C44 C45 -0.8(4) . . . . ?
C52 C43 C44 C45 -179.0(3) . . . . ?
C43 C44 C45 C46 -0.8(4) . . . . ?
C43 C44 C45 C47 176.9(3) . . . . ?
C44 C45 C46 C41 1.4(5) . . . . ?
C47 C45 C46 C41 -176.1(3) . . . . ?
O9 C41 C46 C45 179.4(3) . . . . ?
C42 C41 C46 C45 -0.5(5) . . . . ?
C46 C45 C47 O7 149.9(3) . . . 1 ?
C44 C45 C47 O7 -27.7(4) . . . 1 ?
C46 C45 C47 O7 149.9(3) . . . . ?
C44 C45 C47 O7 -27.7(4) . . . . ?
C46 C45 C47 N6 -29.2(4) . . . . ?
C44 C45 C47 N6 153.2(3) . . . . ?
C44 C43 C52 O8 148.5(3) . . . 1 ?
C42 C43 C52 O8 -29.7(5) . . . 1 ?
C44 C43 C52 O8 148.5(3) . . . . ?
C42 C43 C52 O8 -29.7(5) . . . . ?
C44 C43 C52 N5 -30.7(4) . . . . ?
C42 C43 C52 N5 151.0(3) . . . . ?
O9 C57 C58 C59 -178.5(8) . . . . ?
O9 C57 C58 C60 70.8(8) . . . . ?
C2 C1 O3 C17 -1.2(5) . . . . ?
C6 C1 O3 C17 179.4(3) . . . . ?
C18 C17 O3 C1 -174.5(3) . . . . ?
N4 C27 O4 O4 0.0(3) . . . 1 ?
C25 C27 O4 O4 0.00(18) . . . 1 ?
N3 C32 O5 O5 0.00(6) . . . 1 ?
C23 C32 O5 O5 0.00(10) . . . 1 ?
C26 C21 O6 C37 1.5(5) . . . . ?
C22 C21 O6 C37 -177.2(4) . . . . ?
C38' C37 O6 C21 -170.2(5) . . . . ?
C38 C37 O6 C21 162.2(4) . . . . ?
N6 C47 O7 O7 0.00(3) . . . 1 ?
C45 C47 O7 O7 0.00(16) . . . 1 ?
N5 C52 O8 O8 0.00(19) . . . 1 ?
C43 C52 O8 O8 0.00(6) . . . 1 ?
C42 C41 O9 C57 -3.0(5) . . . . ?
C46 C41 O9 C57 177.1(4) . . . . ?
C58 C57 O9 C41 -178.9(5) . . . . ?
O2 C12 N1 C13 -0.1(5) . . . . ?
C3 C12 N1 C13 179.5(3) . . . . ?
C15 C13 N1 C12 -175.8(3) . . . . ?
C14 C13 N1 C12 65.7(4) . . . . ?
C16 C13 N1 C12 -57.3(4) . . . . ?
O1 C7 N2 C8 -0.4(6) . . . . ?
C5 C7 N2 C8 177.5(3) . . . . ?
C11 C8 N2 C7 64.7(5) . . . . ?
C9 C8 N2 C7 -57.8(5) . . . . ?
C10 C8 N2 C7 -175.9(4) . . . . ?
O5 C32 N3 C33 0.8(5) 1 . . . ?
O5 C32 N3 C33 0.8(5) . . . . ?
C23 C32 N3 C33 179.0(3) . . . . ?
C34 C33 N3 C32 -56.3(5) . . . . ?
C36 C33 N3 C32 66.5(4) . . . . ?
C35 C33 N3 C32 -174.2(3) . . . . ?
O4 C27 N4 C28 0.2(6) 1 . . . ?
O4 C27 N4 C28 0.2(6) . . . . ?
C25 C27 N4 C28 177.4(4) . . . . ?
C29 C28 N4 C27 -56.5(5) . . . . ?
C31 C28 N4 C27 -175.2(4) . . . . ?
C30 C28 N4 C27 66.6(5) . . . . ?
O8 C52 N5 C53 -3.1(6) 1 . . . ?
O8 C52 N5 C53 -3.1(6) . . . . ?
C43 C52 N5 C53 176.2(3) . . . . ?
C54 C53 N5 C52 -175.9(4) . . . . ?
C56 C53 N5 C52 64.2(5) . . . . ?
C55 C53 N5 C52 -58.7(5) . . . . ?
O7 C47 N6 C48 3.2(5) 1 . . . ?
O7 C47 N6 C48 3.2(5) . . . . ?
C45 C47 N6 C48 -177.8(3) . . . . ?
C49 C48 N6 C47 -56.3(4) . . . . ?
C51 C48 N6 C47 67.3(4) . . . . ?
C50 C48 N6 C47 -174.7(3) . . . . ?
